data_2219492
loop_
_publ_author_name
'Saeed, Aamer'
'Khera, Rasheed Ahmad'
'Gotoh, Kazuma'
'Ishida, Hiroyuki'

_publ_section_title
;
 4-Chloro-<i>N</i>-(2-chlorophenyl)benzamide
;
_journal_coeditor_code BH2189
_journal_issue 10
_journal_name_full 'Acta Crystallographica Section E'
_journal_page_first o1934
_journal_paper_doi 10.1107/S1600536808028882
_journal_volume 64
_journal_year 2008
_chemical_formula_iupac 'C13 H9 Cl2 N O'
_chemical_formula_moiety 'C13 H9 Cl2 N O'
_chemical_formula_sum 'C13 H9 Cl2 N O'
_chemical_formula_weight 266.13
_chemical_name_systematic
;
4-Chloro-<i>N</i>-(2-chlorophenyl)benzamide
;
_space_group_IT_number 14
_symmetry_cell_setting monoclinic
_symmetry_space_group_name_Hall '-P 2yn'
_symmetry_space_group_name_H-M 'P 1 21/n 1'
_cell_angle_alpha 90.0000
_cell_angle_beta 97.718(3)
_cell_angle_gamma 90.0000
_cell_formula_units_Z 4
_cell_length_a 10.7913(14)
_cell_length_b 4.8078(6)
_cell_length_c 23.570(3)
_cell_measurement_reflns_used 8924
_cell_measurement_temperature 223.0(10)
_cell_measurement_theta_max 30.0
_cell_measurement_theta_min 3.0
_cell_volume 1211.8(3)
_computing_cell_refinement 'PROCESS-AUTO (Rigaku/MSC, 2004)'
_computing_data_collection 'PROCESS-AUTO (Rigaku/MSC, 2004)'
_computing_data_reduction 'CrystalStructure (Rigaku/MSC, 2004)'
_computing_molecular_graphics 'ORTEP-3 (Farrugia, 1997)'
_computing_publication_material 'CrystalStructure (Rigaku/MSC, 2004) and PLATON (Spek, 2003)'
_computing_structure_refinement 'SHELXL97 (Sheldrick, 2008)'
_computing_structure_solution 'SHELXS97 (Sheldrick, 2008)'
_diffrn_detector_area_resol_mean 10.00
_diffrn_measured_fraction_theta_full 0.997
_diffrn_measured_fraction_theta_max 0.997
_diffrn_measurement_device_type 'Rigaku R-AXIS RAPID II'
_diffrn_measurement_method \w
_diffrn_radiation_type Mo-K\a
_diffrn_radiation_wavelength 0.71075
_diffrn_reflns_av_R_equivalents 0.0424
_diffrn_reflns_av_sigmaI/netI 0.0371
_diffrn_reflns_limit_h_max 15
_diffrn_reflns_limit_h_min -15
_diffrn_reflns_limit_k_max 6
_diffrn_reflns_limit_k_min -6
_diffrn_reflns_limit_l_max 33
_diffrn_reflns_limit_l_min -31
_diffrn_reflns_number 14924
_diffrn_reflns_theta_full 29.98
_diffrn_reflns_theta_max 29.98
_diffrn_standards_decay_% 0
_diffrn_standards_number 0
_exptl_absorpt_coefficient_mu 0.515
_exptl_absorpt_correction_T_max 0.975
_exptl_absorpt_correction_T_min 0.884
_exptl_absorpt_correction_type multi-scan
_exptl_absorpt_process_details '(ABSCOR; Higashi, 1995)'
_exptl_crystal_colour colourless
_exptl_crystal_density_diffrn 1.459
_exptl_crystal_density_method 'not measured'
_exptl_crystal_description plate
_exptl_crystal_F_000 544.00
_exptl_crystal_size_max 0.35
_exptl_crystal_size_mid 0.31
_exptl_crystal_size_min 0.05
_refine_diff_density_max 0.23
_refine_diff_density_min -0.39
_refine_ls_extinction_method none
_refine_ls_goodness_of_fit_ref 0.997
_refine_ls_hydrogen_treatment mixed
_refine_ls_matrix_type full
_refine_ls_number_constraints 0
_refine_ls_number_parameters 158
_refine_ls_number_reflns 3527
_refine_ls_number_restraints 0
_refine_ls_restrained_S_all 0.997
_refine_ls_R_factor_all 0.0864
_refine_ls_R_factor_gt 0.0512
_refine_ls_shift/su_max_lt 0.001
_refine_ls_shift/su_mean <0.001
_refine_ls_structure_factor_coef Fsqd
_refine_ls_weighting_details 'calc w = 1/[\s^2^(Fo^2^)+(0.079P)^2^] where P=(Fo^2^+2Fc^2^)/3'
_refine_ls_weighting_scheme calc
_refine_ls_wR_factor_gt 0.1385
_refine_ls_wR_factor_ref 0.1541
_reflns_number_gt 1847
_reflns_number_total 3527
_reflns_threshold_expression I>2\s(I)
_cod_data_source_file bh2189.cif
_cod_data_source_block I
_cod_database_code 2219492
_cod_database_fobs_code 2219492

loop_
_symmetry_equiv_pos_site_id
_symmetry_equiv_pos_as_xyz
1 +x,+y,+z
2 1/2-x,1/2+y,1/2-z
3 -x,-y,-z
4 1/2+x,1/2-y,1/2+z

loop_
_atom_site_type_symbol
_atom_site_label
_atom_site_fract_x
_atom_site_fract_y
_atom_site_fract_z
_atom_site_U_iso_or_equiv
_atom_site_adp_type
_atom_site_calc_flag
_atom_site_refinement_flags
_atom_site_occupancy
Cl Cl1 0.01681(5) 0.18996(11) 0.55784(3) 0.0701(2) Uani d . 1
Cl Cl2 0.40856(8) 0.29994(18) 0.27592(3) 0.1044(3) Uani d . 1
O O1 0.31900(14) 0.9176(3) 0.52035(6) 0.0704(4) Uani d . 1
N N1 0.24949(15) 0.4883(3) 0.54060(7) 0.0533(4) Uani d . 1
H H1 0.246(2) 0.321(5) 0.5293(10) 0.074(7) Uiso d . 1
C C1 0.32607(17) 0.5666(4) 0.45021(8) 0.0523(4) Uani d . 1
C C2 0.4236(2) 0.6900(4) 0.42566(10) 0.0650(6) Uani d . 1
H H2 0.4721 0.8303 0.4456 0.078 Uiso calc R 1
C C3 0.4487(2) 0.6070(5) 0.37257(11) 0.0725(6) Uani d . 1
H H3 0.5152 0.6882 0.3565 0.087 Uiso calc R 1
C C4 0.3765(2) 0.4053(5) 0.34303(10) 0.0695(6) Uani d . 1
C C5 0.2787(2) 0.2815(5) 0.36606(10) 0.0680(6) Uani d . 1
H H5 0.2295 0.1444 0.3454 0.082 Uiso calc R 1
C C6 0.25440(19) 0.3623(4) 0.41982(9) 0.0599(5) Uani d . 1
H H6 0.1887 0.2780 0.4359 0.072 Uiso calc R 1
C C7 0.29897(17) 0.6734(3) 0.50645(9) 0.0528(5) Uani d . 1
C C8 0.20311(18) 0.5546(4) 0.59237(8) 0.0531(4) Uani d . 1
C C9 0.09424(19) 0.4263(4) 0.60525(8) 0.0554(5) Uani d . 1
C C10 0.0457(2) 0.4875(5) 0.65537(9) 0.0727(6) Uani d . 1
H H10 -0.0267 0.3965 0.6639 0.087 Uiso calc R 1
C C11 0.1041(3) 0.6823(6) 0.69252(11) 0.0870(8) Uani d . 1
H H11 0.0701 0.7295 0.7259 0.104 Uiso calc R 1
C C12 0.2115(3) 0.8069(5) 0.68088(11) 0.0833(8) Uani d . 1
H H12 0.2517 0.9368 0.7069 0.100 Uiso calc R 1
C C13 0.2623(2) 0.7451(4) 0.63118(10) 0.0694(6) Uani d . 1
H H13 0.3366 0.8322 0.6239 0.083 Uiso calc R 1

loop_
_atom_site_aniso_label
_atom_site_aniso_U_11
_atom_site_aniso_U_22
_atom_site_aniso_U_33
_atom_site_aniso_U_12
_atom_site_aniso_U_13
_atom_site_aniso_U_23
Cl1 0.0638(4) 0.0686(4) 0.0792(4) -0.0099(2) 0.0140(3) -0.0038(3)
Cl2 0.1190(6) 0.1252(6) 0.0763(5) 0.0111(5) 0.0399(4) -0.0089(4)
O1 0.0844(10) 0.0411(7) 0.0895(11) -0.0058(7) 0.0258(8) -0.0078(7)
N1 0.0588(10) 0.0416(8) 0.0610(10) -0.0015(7) 0.0138(7) -0.0073(7)
C1 0.0492(11) 0.0427(9) 0.0664(12) 0.0048(8) 0.0125(9) 0.0010(8)
C2 0.0556(12) 0.0544(11) 0.0883(16) -0.0030(9) 0.0215(11) -0.0019(10)
C3 0.0654(14) 0.0695(13) 0.0890(16) 0.0007(11) 0.0333(12) 0.0051(12)
C4 0.0710(14) 0.0737(14) 0.0667(13) 0.0155(11) 0.0193(11) 0.0037(11)
C5 0.0673(14) 0.0718(13) 0.0649(14) -0.0011(11) 0.0085(10) -0.0083(10)
C6 0.0560(12) 0.0605(11) 0.0647(12) -0.0051(9) 0.0137(9) -0.0010(9)
C7 0.0468(10) 0.0411(9) 0.0714(12) 0.0028(7) 0.0114(9) -0.0016(8)
C8 0.0581(11) 0.0459(9) 0.0546(11) 0.0081(8) 0.0050(8) -0.0026(8)
C9 0.0584(12) 0.0542(10) 0.0536(10) 0.0086(9) 0.0078(9) 0.0019(9)
C10 0.0785(15) 0.0826(14) 0.0596(12) 0.0170(12) 0.0185(11) 0.0073(12)
C11 0.111(2) 0.0959(19) 0.0554(14) 0.0370(17) 0.0142(14) -0.0010(13)
C12 0.105(2) 0.0804(16) 0.0593(14) 0.0151(15) -0.0073(13) -0.0202(11)
C13 0.0756(15) 0.0632(12) 0.0665(14) 0.0028(11) -0.0010(11) -0.0106(10)

loop_
_atom_type_symbol
_atom_type_description
_atom_type_scat_dispersion_real
_atom_type_scat_dispersion_imag
_atom_type_scat_source
C C 0.0033 0.0016 'International Tables Vol C Tables 4.2.6.8 and 6.1.1.4'
H H 0.0000 0.0000 'International Tables Vol C Tables 4.2.6.8 and 6.1.1.4'
O O 0.0106 0.0060 'International Tables Vol C Tables 4.2.6.8 and 6.1.1.4'
N N 0.0061 0.0033 'International Tables Vol C Tables 4.2.6.8 and 6.1.1.4'
Cl Cl 0.1484 0.1585 'International Tables Vol C Tables 4.2.6.8 and 6.1.1.4'

loop_
_geom_angle_atom_site_label_1
_geom_angle_atom_site_label_2
_geom_angle_atom_site_label_3
_geom_angle
C7 N1 C8 125.20(16)
C7 N1 H1 116.3(16)
C8 N1 H1 118.4(16)
C6 C1 C2 118.98(18)
C6 C1 C7 122.80(16)
C2 C1 C7 118.10(18)
C3 C2 C1 120.3(2)
C3 C2 H2 119.8
C1 C2 H2 119.8
C4 C3 C2 119.9(2)
C4 C3 H3 120.0
C2 C3 H3 120.0
C3 C4 C5 121.0(2)
C3 C4 Cl2 119.89(18)
C5 C4 Cl2 119.1(2)
C6 C5 C4 119.1(2)
C6 C5 H5 120.4
C4 C5 H5 120.4
C5 C6 C1 120.66(19)
C5 C6 H6 119.7
C1 C6 H6 119.7
O1 C7 N1 122.49(18)
O1 C7 C1 121.24(16)
N1 C7 C1 116.26(16)
C13 C8 C9 118.34(19)
C13 C8 N1 122.11(19)
C9 C8 N1 119.55(17)
C10 C9 C8 121.1(2)
C10 C9 Cl1 119.00(17)
C8 C9 Cl1 119.86(15)
C11 C10 C9 119.5(2)
C11 C10 H10 120.2
C9 C10 H10 120.2
C12 C11 C10 120.0(2)
C12 C11 H11 120.0
C10 C11 H11 120.0
C11 C12 C13 121.2(2)
C11 C12 H12 119.4
C13 C12 H12 119.4
C8 C13 C12 119.8(2)
C8 C13 H13 120.1
C12 C13 H13 120.1

loop_
_geom_bond_atom_site_label_1
_geom_bond_atom_site_label_2
_geom_bond_distance
Cl1 C9 1.729(2)
Cl2 C4 1.739(2)
O1 C7 1.230(2)
N1 C7 1.357(2)
N1 C8 1.416(2)
N1 H1 0.84(2)
C1 C6 1.388(3)
C1 C2 1.399(3)
C1 C7 1.487(3)
C2 C3 1.375(3)
C2 H2 0.9400
C3 C4 1.373(3)
C3 H3 0.9400
C4 C5 1.384(3)
C5 C6 1.384(3)
C5 H5 0.9400
C6 H6 0.9400
C8 C13 1.388(3)
C8 C9 1.396(3)
C9 C10 1.387(3)
C10 C11 1.376(4)
C10 H10 0.9400
C11 C12 1.364(4)
C11 H11 0.9400
C12 C13 1.391(3)
C12 H12 0.9400
C13 H13 0.9400

loop_
_geom_hbond_atom_site_label_D
_geom_hbond_atom_site_label_H
_geom_hbond_atom_site_label_A
_geom_hbond_site_symmetry_A
_geom_hbond_distance_DH
_geom_hbond_distance_HA
_geom_hbond_distance_DA
_geom_hbond_angle_DHA
_geom_hbond_publ_flag
N1 H1 O1 1_545 0.85(2) 2.12(2) 2.901(2) 154(2) yes
C2 H2 O1 3_676 0.94 2.59 3.456(3) 153 yes
C13 H13 O1 . 0.94 2.46 2.884(3) 108 no

loop_
_geom_torsion_atom_site_label_1
_geom_torsion_atom_site_label_2
_geom_torsion_atom_site_label_3
_geom_torsion_atom_site_label_4
_geom_torsion
C6 C1 C2 C3 -0.8(3)
C7 C1 C2 C3 -177.11(19)
C1 C2 C3 C4 1.1(3)
C2 C3 C4 C5 -0.5(3)
C2 C3 C4 Cl2 -179.88(18)
C3 C4 C5 C6 -0.4(3)
Cl2 C4 C5 C6 179.04(17)
C4 C5 C6 C1 0.6(3)
C2 C1 C6 C5 0.0(3)
C7 C1 C6 C5 176.07(19)
C8 N1 C7 O1 7.0(3)
C8 N1 C7 C1 -171.95(16)
C6 C1 C7 O1 -146.2(2)
C2 C1 C7 O1 29.9(3)
C6 C1 C7 N1 32.7(3)
C2 C1 C7 N1 -151.15(18)
C7 N1 C8 C13 -39.9(3)
C7 N1 C8 C9 140.0(2)
C13 C8 C9 C10 0.3(3)
N1 C8 C9 C10 -179.58(17)
C13 C8 C9 Cl1 179.47(15)
N1 C8 C9 Cl1 -0.4(2)
C8 C9 C10 C11 1.4(3)
Cl1 C9 C10 C11 -177.82(17)
C9 C10 C11 C12 -2.2(4)
C10 C11 C12 C13 1.4(4)
C9 C8 C13 C12 -1.1(3)
N1 C8 C13 C12 178.72(19)
C11 C12 C13 C8 0.3(4)

loop_
_cod_related_entry_id
_cod_related_entry_database
_cod_related_entry_code
1 ChemSpider 307550
